data_7207046
loop_
_publ_author_name
'Zhuang, Gui-lin'
'Chen, Wen-xian'
'Zeng, Gan-ning'
'Wang, Jian-guo'
'Chen, Wu-lin'

_publ_section_title
;
 Position of substituent dependent dimensionality in Ln--Cu heterometallic
 coordination polymers
;
_journal_issue 2
_journal_name_full CrystEngComm
_journal_page_first 679
_journal_paper_doi 10.1039/c1ce05864a
_journal_volume 14
_journal_year 2012
_chemical_formula_sum 'C30 H48 Cu3 N6 Nd2 O27'
_chemical_formula_weight 1403.84
_chemical_name_systematic
;
?
;
_space_group_IT_number 147
_symmetry_cell_setting trigonal
_symmetry_space_group_name_Hall '-P 3'
_symmetry_space_group_name_H-M 'P -3'
_atom_sites_solution_hydrogens geom
_atom_sites_solution_primary direct
_atom_sites_solution_secondary difmap
_audit_creation_method SHELXL-97
_cell_angle_alpha 90.00
_cell_angle_beta 90.00
_cell_angle_gamma 120.00
_cell_formula_units_Z 1
_cell_length_a 13.6319(19)
_cell_length_b 13.6319(19)
_cell_length_c 7.3817(15)
_cell_measurement_temperature 298(2)
_cell_volume 1188.0(3)
_computing_cell_refinement R-AXIS-SPIDER
_computing_data_collection R-AXIS-SPIDER
_computing_data_reduction R-AXIS-SPIDER
_computing_molecular_graphics 'SHELXL-97 (Sheldrick, 1997)'
_computing_publication_material 'SHELXL-97 (Sheldrick, 1997)'
_computing_structure_refinement 'SHELXL-97 (Sheldrick, 1997)'
_computing_structure_solution 'SHELXS-97 (Sheldrick, 1990)'
_diffrn_ambient_temperature 298(2)
_diffrn_measured_fraction_theta_full 0.997
_diffrn_measured_fraction_theta_max 0.997
_diffrn_measurement_device_type 'Rigaku RAXIS-CS Imaging Plate'
_diffrn_measurement_method \w
_diffrn_radiation_monochromator graphite
_diffrn_radiation_source 'fine-focus sealed tube'
_diffrn_radiation_type MoK\a
_diffrn_radiation_wavelength 0.71073
_diffrn_reflns_av_R_equivalents 0.0391
_diffrn_reflns_av_sigmaI/netI 0.0249
_diffrn_reflns_limit_h_max 17
_diffrn_reflns_limit_h_min -17
_diffrn_reflns_limit_k_max 17
_diffrn_reflns_limit_k_min -17
_diffrn_reflns_limit_l_max 9
_diffrn_reflns_limit_l_min -8
_diffrn_reflns_number 11231
_diffrn_reflns_theta_full 26.98
_diffrn_reflns_theta_max 26.98
_diffrn_reflns_theta_min 3.25
_exptl_absorpt_coefficient_mu 3.562
_exptl_absorpt_correction_T_max 0.4696
_exptl_absorpt_correction_T_min 0.4146
_exptl_absorpt_correction_type analytical
_exptl_absorpt_process_details Tompa_analytical
_exptl_crystal_colour blue
_exptl_crystal_density_diffrn 1.962
_exptl_crystal_density_method 'not measured'
_exptl_crystal_description block
_exptl_crystal_F_000 693
_exptl_crystal_size_max 0.30
_exptl_crystal_size_mid 0.25
_exptl_crystal_size_min 0.25
_refine_diff_density_max 1.400
_refine_diff_density_min -0.682
_refine_diff_density_rms 0.105
_refine_ls_extinction_method none
_refine_ls_goodness_of_fit_ref 1.096
_refine_ls_hydrogen_treatment constr
_refine_ls_matrix_type full
_refine_ls_number_parameters 118
_refine_ls_number_reflns 1737
_refine_ls_number_restraints 0
_refine_ls_restrained_S_all 1.096
_refine_ls_R_factor_all 0.0296
_refine_ls_R_factor_gt 0.0284
_refine_ls_shift/su_max 0.045
_refine_ls_shift/su_mean 0.003
_refine_ls_structure_factor_coef Fsqd
_refine_ls_weighting_details 'calc w=1/[\s^2^(Fo^2^)+(0.0382P)^2^+1.8774P] where P=(Fo^2^+2Fc^2^)/3'
_refine_ls_weighting_scheme calc
_refine_ls_wR_factor_gt 0.0733
_refine_ls_wR_factor_ref 0.0743
_reflns_number_gt 1667
_reflns_number_total 1737
_reflns_threshold_expression >2sigma(I)
_cod_data_source_file c1ce05864a.txt
_cod_data_source_block complex3
_cod_depositor_comments
;
The following automatic conversions were performed:

'_symmetry_cell_setting' value 'Trigonal' changed to 'trigonal'
according to /home/saulius/struct/CIF-dictionaries/cif_core.dic
dictionary named 'cif_core.dic' version 2.4.1 from 2010-06-29.

Automatic conversion script
Id: cif_fix_values 1715 2011-07-08 13:25:40Z adriana 
;
_cod_original_sg_symbol_H-M P-3
_cod_database_code 7207046

loop_
_symmetry_equiv_pos_as_xyz
'x, y, z'
'-y, x-y, z'
'-x+y, -x, z'
'-x, -y, -z'
'y, -x+y, -z'
'x-y, x, -z'

loop_
_atom_site_label
_atom_site_type_symbol
_atom_site_fract_x
_atom_site_fract_y
_atom_site_fract_z
_atom_site_U_iso_or_equiv
_atom_site_adp_type
_atom_site_occupancy
_atom_site_symmetry_multiplicity
_atom_site_calc_flag
_atom_site_refinement_flags
Nd1 Nd 0.6667 0.3333 0.66008(2) 0.02653(5) Uani 1 3 d S
Cu1 Cu 0.5000 0.0000 1.0000 0.03364(10) Uani 1 2 d S
O1 O 0.80034(19) 0.24473(19) 0.7572(3) 0.0611(7) Uani 1 1 d .
O2 O 0.63414(15) 0.18181(15) 0.8789(3) 0.0484(5) Uani 1 1 d .
O3 O 0.48572(16) 0.07865(17) 1.2127(3) 0.0489(5) Uani 1 1 d .
O4 O 0.5804(2) 0.1811(2) 1.4504(3) 0.0674(7) Uani 1 1 d .
N1 N 0.64974(17) 0.03706(16) 1.1060(3) 0.0370(5) Uani 1 1 d .
H1A H 0.6457 -0.0291 1.1398 0.044 Uiso 1 1 calc R
C1 C 0.7243(2) 0.1795(2) 0.8617(4) 0.0437(7) Uani 1 1 d .
C2 C 0.7383(2) 0.0902(3) 0.9647(5) 0.0603(8) Uani 1 1 d .
H2A H 0.7956 0.1448 1.0479 0.072 Uiso 1 1 calc R
C3 C 0.6706(3) 0.1066(3) 1.2700(5) 0.0601(8) Uani 1 1 d .
H3A H 0.7305 0.1822 1.2334 0.072 Uiso 1 1 calc R
C4 C 0.5715(2) 0.1230(2) 1.3157(3) 0.0432(7) Uani 1 1 d .
C5 C 0.7247(6) 0.0724(6) 1.4105(8) 0.0707(18) Uani 0.50 1 d P
H5A H 0.7856 0.0661 1.3576 0.106 Uiso 0.50 1 calc PR
H5C H 0.6697 0.0006 1.4603 0.106 Uiso 0.50 1 calc PR
H5D H 0.7538 0.1283 1.5049 0.106 Uiso 0.50 1 calc PR
C6 C 0.7946(9) 0.0531(9) 0.916(2) 0.205(5) Uani 0.50 1 d P
H6A H 0.7903 -0.0015 1.0026 0.307 Uiso 0.50 1 calc PR
H6B H 0.8717 0.1132 0.9054 0.307 Uiso 0.50 1 calc PR
H6C H 0.7682 0.0172 0.8005 0.307 Uiso 0.50 1 calc PR
O1W O 0.710(4) -0.094(3) 1.539(5) 0.99(4) Uani 0.50 1 d P

loop_
_atom_site_aniso_label
_atom_site_aniso_U_11
_atom_site_aniso_U_22
_atom_site_aniso_U_33
_atom_site_aniso_U_23
_atom_site_aniso_U_13
_atom_site_aniso_U_12
Nd1 0.03111(6) 0.03111(6) 0.01737(9) 0.000 0.000 0.01555(3)
Cu1 0.03551(17) 0.03152(17) 0.02733(18) -0.00768(14) 0.00056(15) 0.01184(13)
O1 0.0524(10) 0.0530(11) 0.0655(13) 0.0167(10) 0.0135(10) 0.0171(9)
O2 0.0444(8) 0.0437(8) 0.0561(11) 0.0159(8) -0.0005(8) 0.0212(7)
O3 0.0455(8) 0.0538(9) 0.0402(9) -0.0201(8) 0.0002(8) 0.0196(7)
O4 0.0740(13) 0.0671(12) 0.0465(11) -0.0313(10) -0.0058(10) 0.0243(10)
N1 0.0454(9) 0.0307(8) 0.0350(10) 0.0003(7) -0.0015(8) 0.0191(7)
C1 0.0411(12) 0.0338(11) 0.0432(14) 0.0049(10) 0.0012(11) 0.0089(9)
C2 0.0471(11) 0.0753(15) 0.070(2) 0.0259(14) 0.0128(13) 0.0390(11)
C3 0.0685(15) 0.0606(14) 0.0575(17) -0.0303(13) -0.0284(13) 0.0370(12)
C4 0.0533(13) 0.0369(11) 0.0281(11) -0.0100(9) -0.0008(10) 0.0140(10)
C5 0.108(4) 0.097(4) 0.039(3) -0.027(3) -0.028(3) 0.075(3)
C6 0.205(6) 0.190(6) 0.310(13) 0.184(7) 0.175(8) 0.166(5)
O1W 1.30(6) 0.45(3) 0.79(3) -0.33(3) -0.79(4) 0.12(5)

loop_
_atom_type_symbol
_atom_type_description
_atom_type_scat_dispersion_real
_atom_type_scat_dispersion_imag
_atom_type_scat_source
C C 0.0033 0.0016 'International Tables Vol C Tables 4.2.6.8 and 6.1.1.4'
H H 0.0000 0.0000 'International Tables Vol C Tables 4.2.6.8 and 6.1.1.4'
N N 0.0061 0.0033 'International Tables Vol C Tables 4.2.6.8 and 6.1.1.4'
O O 0.0106 0.0060 'International Tables Vol C Tables 4.2.6.8 and 6.1.1.4'
Cu Cu 0.3201 1.2651 'International Tables Vol C Tables 4.2.6.8 and 6.1.1.4'
Nd Nd -0.1943 3.0179 'International Tables Vol C Tables 4.2.6.8 and 6.1.1.4'

loop_
_geom_angle_atom_site_label_1
_geom_angle_atom_site_label_2
_geom_angle_atom_site_label_3
_geom_angle
_geom_angle_site_symmetry_1
_geom_angle_site_symmetry_3
O4 Nd1 O4 82.14(9) 2_654 1_554
O4 Nd1 O4 82.14(9) 2_654 3_664
O4 Nd1 O4 82.14(9) 1_554 3_664
O4 Nd1 O2 119.85(8) 2_654 .
O4 Nd1 O2 83.85(8) 1_554 .
O4 Nd1 O2 151.89(9) 3_664 .
O4 Nd1 O2 83.85(8) 2_654 2_655
O4 Nd1 O2 151.89(9) 1_554 2_655
O4 Nd1 O2 119.85(8) 3_664 2_655
O2 Nd1 O2 82.20(8) . 2_655
O4 Nd1 O2 151.89(9) 2_654 3_665
O4 Nd1 O2 119.85(8) 1_554 3_665
O4 Nd1 O2 83.85(8) 3_664 3_665
O2 Nd1 O2 82.20(8) . 3_665
O2 Nd1 O2 82.20(8) 2_655 3_665
O4 Nd1 O1 71.90(8) 2_654 .
O4 Nd1 O1 86.19(9) 1_554 .
O4 Nd1 O1 152.76(8) 3_664 .
O2 Nd1 O1 48.97(6) . .
O2 Nd1 O1 66.28(7) 2_655 .
O2 Nd1 O1 123.18(7) 3_665 .
O4 Nd1 O1 152.76(8) 2_654 3_665
O4 Nd1 O1 71.90(8) 1_554 3_665
O4 Nd1 O1 86.19(9) 3_664 3_665
O2 Nd1 O1 66.28(7) . 3_665
O2 Nd1 O1 123.18(7) 2_655 3_665
O2 Nd1 O1 48.97(7) 3_665 3_665
O1 Nd1 O1 113.40(4) . 3_665
O4 Nd1 O1 86.19(9) 2_654 2_655
O4 Nd1 O1 152.76(8) 1_554 2_655
O4 Nd1 O1 71.90(8) 3_664 2_655
O2 Nd1 O1 123.18(7) . 2_655
O2 Nd1 O1 48.97(6) 2_655 2_655
O2 Nd1 O1 66.28(7) 3_665 2_655
O1 Nd1 O1 113.40(4) . 2_655
O1 Nd1 O1 113.40(4) 3_665 2_655
O4 Nd1 C1 95.96(8) 2_654 .
O4 Nd1 C1 84.29(9) 1_554 .
O4 Nd1 C1 166.43(8) 3_664 .
O2 Nd1 C1 24.37(7) . .
O2 Nd1 C1 73.06(7) 2_655 .
O2 Nd1 C1 103.09(7) 3_665 .
O1 Nd1 C1 24.60(7) . .
O1 Nd1 C1 89.67(7) 3_665 .
O1 Nd1 C1 121.50(7) 2_655 .
O4 Nd1 C1 84.29(9) 2_654 2_655
O4 Nd1 C1 166.43(8) 1_554 2_655
O4 Nd1 C1 95.96(8) 3_664 2_655
O2 Nd1 C1 103.09(7) . 2_655
O2 Nd1 C1 24.37(7) 2_655 2_655
O2 Nd1 C1 73.06(7) 3_665 2_655
O1 Nd1 C1 89.67(7) . 2_655
O1 Nd1 C1 121.50(7) 3_665 2_655
O1 Nd1 C1 24.60(7) 2_655 2_655
C1 Nd1 C1 97.22(8) . 2_655
O4 Nd1 C1 166.43(8) 2_654 3_665
O4 Nd1 C1 95.96(8) 1_554 3_665
O4 Nd1 C1 84.29(9) 3_664 3_665
O2 Nd1 C1 73.06(7) . 3_665
O2 Nd1 C1 103.09(7) 2_655 3_665
O2 Nd1 C1 24.37(7) 3_665 3_665
O1 Nd1 C1 121.50(7) . 3_665
O1 Nd1 C1 24.60(7) 3_665 3_665
O1 Nd1 C1 89.67(7) 2_655 3_665
C1 Nd1 C1 97.22(8) . 3_665
C1 Nd1 C1 97.22(8) 2_655 3_665
O3 Cu1 O3 180.0 4_657 .
O3 Cu1 N1 94.78(9) 4_657 .
O3 Cu1 N1 85.22(9) . .
O3 Cu1 N1 85.22(9) 4_657 4_657
O3 Cu1 N1 94.78(9) . 4_657
N1 Cu1 N1 180.0 . 4_657
O3 Cu1 O2 88.07(8) 4_657 4_657
O3 Cu1 O2 91.93(8) . 4_657
N1 Cu1 O2 105.64(8) . 4_657
N1 Cu1 O2 74.36(8) 4_657 4_657
O3 Cu1 O2 91.93(8) 4_657 .
O3 Cu1 O2 88.07(8) . .
N1 Cu1 O2 74.36(8) . .
N1 Cu1 O2 105.64(8) 4_657 .
O2 Cu1 O2 180.00(8) 4_657 .
C1 O1 Nd1 88.7(2) . .
C1 O2 Cu1 105.26(16) . .
C1 O2 Nd1 100.69(16) . .
Cu1 O2 Nd1 146.04(9) . .
C4 O3 Cu1 114.9(2) . .
C4 O4 Nd1 158.2(2) . 1_556
C3 N1 C2 114.5(2) . .
C3 N1 Cu1 109.15(19) . .
C2 N1 Cu1 109.11(18) . .
O1 C1 O2 121.7(3) . .
O1 C1 C2 119.2(3) . .
O2 C1 C2 119.0(2) . .
O1 C1 Nd1 66.75(18) . .
O2 C1 Nd1 54.94(14) . .
C2 C1 Nd1 172.99(18) . .
C6 C2 N1 123.8(7) . .
C6 C2 C1 124.4(7) . .
N1 C2 C1 110.1(3) . .
N1 C3 C5 109.9(4) . .
N1 C3 C4 112.2(2) . .
C5 C3 C4 120.9(4) . .
O4 C4 O3 124.0(3) . .
O4 C4 C3 117.6(3) . .
O3 C4 C3 118.3(2) . .

loop_
_geom_bond_atom_site_label_1
_geom_bond_atom_site_label_2
_geom_bond_distance
_geom_bond_site_symmetry_2
Nd1 O4 2.376(2) 2_654
Nd1 O4 2.376(2) 1_554
Nd1 O4 2.376(2) 3_664
Nd1 O2 2.481(2) .
Nd1 O2 2.481(2) 2_655
Nd1 O2 2.481(2) 3_665
Nd1 O1 2.738(3) .
Nd1 O1 2.738(3) 3_665
Nd1 O1 2.738(3) 2_655
Nd1 C1 2.979(3) .
Nd1 C1 2.979(3) 2_655
Nd1 C1 2.979(3) 3_665
Cu1 O3 1.965(2) 4_657
Cu1 O3 1.965(2) .
Cu1 N1 2.001(2) .
Cu1 N1 2.001(2) 4_657
Cu1 O2 2.3986(18) 4_657
Cu1 O2 2.3986(18) .
O1 C1 1.240(3) .
O2 C1 1.251(4) .
O3 C4 1.267(3) .
O4 C4 1.238(3) .
O4 Nd1 2.376(2) 1_556
N1 C3 1.475(4) .
N1 C2 1.482(4) .
C1 C2 1.527(5) .
C2 C6 1.166(13) .
C3 C5 1.476(8) .
C3 C4 1.515(5) .
